data_4069907
loop_
_publ_author_name
'Tsoureas, Nikolaos'
'Bevis, Thomas'
'Butts, Craig P.'
'Hamilton, Alex'
'Owen, Gareth R.'

_publ_section_title
;
 Further Exploring the &#x201C;Sting of the Scorpion&#x201D;: Hydride
 Migration and Subsequent Rearrangement of Norbornadiene to Nortricyclyl
 on Rhodium(I)
;
_journal_issue 17
_journal_name_full Organometallics
_journal_page_first 5222
_journal_paper_doi 10.1021/om900499v
_journal_volume 28
_journal_year 2009
_chemical_formula_moiety 'C28 H28 B Ir N4'
_chemical_formula_sum 'C28 H28 B Ir N4'
_chemical_formula_weight 623.55
_chemical_name_systematic
; 
 ? 
;
_space_group_IT_number 14
_symmetry_cell_setting monoclinic
_symmetry_space_group_name_Hall '-P 2yn'
_symmetry_space_group_name_H-M 'P 1 21/n 1'
_atom_sites_solution_hydrogens geom
_atom_sites_solution_primary direct
_atom_sites_solution_secondary difmap
_audit_creation_method SHELXL-97
_cell_angle_alpha 90.00
_cell_angle_beta 101.1510(10)
_cell_angle_gamma 90.00
_cell_formula_units_Z 4
_cell_length_a 9.3003(3)
_cell_length_b 13.4994(5)
_cell_length_c 19.0541(6)
_cell_measurement_reflns_used 9933
_cell_measurement_temperature 173(2)
_cell_measurement_theta_max 28.852
_cell_measurement_theta_min 2.6945
_cell_volume 2347.05(14)
_computing_cell_refinement 'Apex II (Bruker-AXS, 2007)'
_computing_data_collection 'Apex II (Bruker-AXS, 2007)'
_computing_data_reduction
; 
 SAINT v7.34A (Bruker-AXS, 2007) & XPREP v2005/4 (Bruker-AXS, 2005) 
;
_computing_molecular_graphics 'Bruker SHELXTL'
_computing_publication_material 'Bruker SHELXTL'
_computing_structure_refinement 'SHELXL-97 (Sheldrick, 1997)'
_computing_structure_solution 'SHELXS-97 (Sheldrick, 1990)'
_diffrn_ambient_temperature 173(2)
_diffrn_measured_fraction_theta_full 0.998
_diffrn_measured_fraction_theta_max 0.998
_diffrn_measurement_device_type 'Bruker-AXS Kappa'
_diffrn_measurement_method '\w & \f scans'
_diffrn_radiation_monochromator graphite
_diffrn_radiation_source 'fine-focus sealed tube'
_diffrn_radiation_type MoK\a
_diffrn_radiation_wavelength 0.71073
_diffrn_reflns_av_R_equivalents 0.0573
_diffrn_reflns_av_sigmaI/netI 0.0257
_diffrn_reflns_limit_h_max 13
_diffrn_reflns_limit_h_min -13
_diffrn_reflns_limit_k_max 19
_diffrn_reflns_limit_k_min -19
_diffrn_reflns_limit_l_max 25
_diffrn_reflns_limit_l_min -27
_diffrn_reflns_number 94962
_diffrn_reflns_theta_full 30.58
_diffrn_reflns_theta_max 30.58
_diffrn_reflns_theta_min 3.18
_exptl_absorpt_coefficient_mu 5.713
_exptl_absorpt_correction_T_max 0.598
_exptl_absorpt_correction_T_min 0.522
_exptl_absorpt_correction_type multi-scan
_exptl_absorpt_process_details 'sadabs - bruker 2008'
_exptl_crystal_colour orange
_exptl_crystal_density_diffrn 1.765
_exptl_crystal_density_meas x
_exptl_crystal_density_method 'not measured'
_exptl_crystal_description block
_exptl_crystal_F_000 1224
_exptl_crystal_size_max 0.16
_exptl_crystal_size_mid 0.11
_exptl_crystal_size_min 0.09
_refine_diff_density_max 5.834
_refine_diff_density_min -2.559
_refine_diff_density_rms 0.165
_refine_ls_extinction_method none
_refine_ls_goodness_of_fit_ref 1.059
_refine_ls_hydrogen_treatment mixed
_refine_ls_matrix_type full
_refine_ls_number_parameters 311
_refine_ls_number_reflns 7199
_refine_ls_number_restraints 1
_refine_ls_restrained_S_all 1.059
_refine_ls_R_factor_all 0.0427
_refine_ls_R_factor_gt 0.0309
_refine_ls_shift/su_max 0.001
_refine_ls_shift/su_mean 0.000
_refine_ls_structure_factor_coef Fsqd
_refine_ls_weighting_details 'calc w=1/[\s^2^(Fo^2^)+(0.0248P)^2^+11.7993P] where P=(Fo^2^+2Fc^2^)/3'
_refine_ls_weighting_scheme calc
_refine_ls_wR_factor_gt 0.0675
_refine_ls_wR_factor_ref 0.0729
_reflns_number_gt 5951
_reflns_number_total 7199
_reflns_threshold_expression >2sigma(I)
_cod_data_source_file om900499v_si_002.cif
_cod_data_source_block nt_ircod_Bai_Structure_9
_cod_original_sg_symbol_H-M P21/n
_cod_database_code 4069907

loop_
_symmetry_equiv_pos_as_xyz
'x, y, z'
'-x+1/2, y+1/2, -z+1/2'
'-x, -y, -z'
'x-1/2, -y-1/2, z-1/2'

loop_
_atom_site_label
_atom_site_type_symbol
_atom_site_fract_x
_atom_site_fract_y
_atom_site_fract_z
_atom_site_U_iso_or_equiv
_atom_site_adp_type
_atom_site_occupancy
_atom_site_symmetry_multiplicity
_atom_site_calc_flag
_atom_site_refinement_flags
C13 C 0.5647(4) 0.0673(3) 0.4206(2) 0.0222(8) Uani 1 1 d .
H13 H 0.6475 0.0661 0.4568 0.027 Uiso 1 1 calc R
C25 C -0.0810(4) 0.1300(3) 0.1605(2) 0.0208(7) Uani 1 1 d .
H25 H -0.1065 0.0959 0.1987 0.025 Uiso 1 1 calc R
C24 C -0.0840(5) 0.2421(3) 0.1625(2) 0.0264(8) Uani 1 1 d .
H24A H -0.0984 0.2635 0.2092 0.032 Uiso 1 1 calc R
H24B H -0.1666 0.2657 0.1273 0.032 Uiso 1 1 calc R
C26 C -0.0417(4) 0.0732(3) 0.1039(2) 0.0210(7) Uani 1 1 d .
H26 H -0.0353 0.0046 0.1080 0.025 Uiso 1 1 calc R
Ir1 Ir 0.134049(14) 0.075470(10) 0.193702(7) 0.01523(4) Uani 1 1 d .
N2 N 0.0858(3) 0.0047(2) 0.35402(17) 0.0168(6) Uani 1 1 d .
C4 C 0.0435(4) -0.0653(3) 0.30267(19) 0.0151(6) Uani 1 1 d .
N4 N 0.3290(3) 0.0931(2) 0.36100(17) 0.0177(6) Uani 1 1 d .
C1 C 0.0074(4) -0.1355(3) 0.1915(2) 0.0211(7) Uani 1 1 d .
H1 H 0.0158 -0.1335 0.1436 0.025 Uiso 1 1 calc R
C5 C -0.0149(4) -0.1494(3) 0.3325(2) 0.0187(7) Uani 1 1 d .
N3 N 0.3516(3) 0.0348(2) 0.24434(17) 0.0173(6) Uani 1 1 d .
N1 N 0.0553(3) -0.0565(2) 0.23320(17) 0.0166(6) Uani 1 1 d .
C12 C 0.5542(4) 0.0370(3) 0.3474(2) 0.0194(7) Uani 1 1 d .
C19 C -0.1134(5) 0.2734(4) 0.4224(2) 0.0288(9) Uani 1 1 d .
H19 H -0.2139 0.2745 0.4208 0.035 Uiso 1 1 calc R
C16 C 0.1823(4) 0.2716(3) 0.4219(2) 0.0226(8) Uani 1 1 d .
H16 H 0.2817 0.2735 0.4206 0.027 Uiso 1 1 calc R
C11 C 0.4072(4) 0.0547(3) 0.3132(2) 0.0169(7) Uani 1 1 d .
C14 C 0.4263(4) 0.0985(3) 0.4258(2) 0.0222(8) Uani 1 1 d .
H14 H 0.4010 0.1207 0.4680 0.027 Uiso 1 1 calc R
C20 C -0.0512(4) 0.1959(3) 0.3909(2) 0.0242(8) Uani 1 1 d .
H20 H -0.1112 0.1446 0.3698 0.029 Uiso 1 1 calc R
C8 C 0.4472(4) -0.0072(3) 0.2073(2) 0.0210(7) Uani 1 1 d .
H8 H 0.4131 -0.0237 0.1596 0.025 Uiso 1 1 calc R
C21 C 0.2325(4) 0.1528(3) 0.1180(2) 0.0223(8) Uani 1 1 d .
H21 H 0.3144 0.1137 0.1344 0.027 Uiso 1 1 calc R
C3 C -0.0661(4) -0.2272(3) 0.2869(2) 0.0232(8) Uani 1 1 d .
H3 H -0.1076 -0.2830 0.3035 0.028 Uiso 1 1 calc R
C27 C -0.0102(5) 0.1234(3) 0.0371(2) 0.0261(8) Uani 1 1 d .
H27A H -0.0595 0.1870 0.0311 0.031 Uiso 1 1 calc R
H27B H -0.0487 0.0830 -0.0044 0.031 Uiso 1 1 calc R
C9 C 0.5929(4) -0.0269(3) 0.2369(2) 0.0247(8) Uani 1 1 d .
H9 H 0.6531 -0.0560 0.2090 0.030 Uiso 1 1 calc R
C7 C 0.0583(4) -0.0361(3) 0.4171(2) 0.0228(8) Uani 1 1 d .
H7 H 0.0794 -0.0044 0.4613 0.027 Uiso 1 1 calc R
C22 C 0.1900(4) 0.2211(3) 0.1663(2) 0.0202(7) Uani 1 1 d .
H22 H 0.2458 0.2246 0.2124 0.024 Uiso 1 1 calc R
C6 C -0.0029(4) -0.1279(3) 0.4068(2) 0.0226(8) Uani 1 1 d .
H6 H -0.0313 -0.1684 0.4412 0.027 Uiso 1 1 calc R
C18 C -0.0264(5) 0.3493(3) 0.4561(2) 0.0274(9) Uani 1 1 d .
H18 H -0.0671 0.4004 0.4786 0.033 Uiso 1 1 calc R
C2 C -0.0537(4) -0.2195(3) 0.2161(2) 0.0228(8) Uani 1 1 d .
H2 H -0.0866 -0.2710 0.1846 0.027 Uiso 1 1 calc R
C10 C 0.6492(4) -0.0036(3) 0.3076(2) 0.0236(8) Uani 1 1 d .
H10 H 0.7472 -0.0149 0.3277 0.028 Uiso 1 1 calc R
C23 C 0.0580(4) 0.2892(3) 0.1471(2) 0.0252(8) Uani 1 1 d .
H23A H 0.0439 0.3058 0.0967 0.030 Uiso 1 1 calc R
H23B H 0.0774 0.3502 0.1742 0.030 Uiso 1 1 calc R
C17 C 0.1221(5) 0.3479(3) 0.4556(2) 0.0274(9) Uani 1 1 d .
H17 H 0.1821 0.3984 0.4781 0.033 Uiso 1 1 calc R
C28 C 0.1541(5) 0.1389(4) 0.0416(2) 0.0279(9) Uani 1 1 d .
H28A H 0.1947 0.0819 0.0213 0.033 Uiso 1 1 calc R
H28B H 0.1696 0.1967 0.0138 0.033 Uiso 1 1 calc R
B1 B 0.1596(5) 0.1057(3) 0.3467(2) 0.0167(7) Uani 1 1 d D
C15 C 0.0986(4) 0.1922(3) 0.3897(2) 0.0191(7) Uani 1 1 d .
H100 H 0.129(7) 0.125(5) 0.2796(13) 0.058(19) Uiso 1 1 d D

loop_
_atom_site_aniso_label
_atom_site_aniso_U_11
_atom_site_aniso_U_22
_atom_site_aniso_U_33
_atom_site_aniso_U_23
_atom_site_aniso_U_13
_atom_site_aniso_U_12
C13 0.0252(18) 0.0201(18) 0.0184(17) 0.0059(15) -0.0029(14) 0.0017(15)
C25 0.0153(16) 0.0212(18) 0.0257(19) 0.0034(15) 0.0032(14) 0.0011(14)
C24 0.0225(18) 0.023(2) 0.034(2) 0.0020(17) 0.0069(16) 0.0045(15)
C26 0.0184(16) 0.0232(18) 0.0192(17) 0.0022(15) -0.0019(13) 0.0005(15)
Ir1 0.01288(6) 0.01483(6) 0.01756(7) 0.00084(6) 0.00192(4) -0.00082(5)
N2 0.0162(14) 0.0178(14) 0.0176(15) -0.0002(12) 0.0060(11) -0.0016(11)
C4 0.0117(14) 0.0158(16) 0.0179(16) -0.0005(13) 0.0029(12) -0.0004(12)
N4 0.0167(14) 0.0183(15) 0.0171(15) -0.0002(11) 0.0004(11) -0.0015(11)
C1 0.0189(17) 0.0189(17) 0.0241(19) -0.0043(15) 0.0007(14) 0.0026(14)
C5 0.0127(15) 0.0154(16) 0.028(2) 0.0059(14) 0.0045(14) 0.0022(12)
N3 0.0140(13) 0.0156(14) 0.0222(16) -0.0001(12) 0.0030(11) -0.0008(11)
N1 0.0135(13) 0.0153(14) 0.0198(15) -0.0011(11) 0.0007(11) 0.0006(10)
C12 0.0144(15) 0.0142(16) 0.029(2) 0.0055(15) 0.0019(14) -0.0020(13)
C19 0.0195(18) 0.036(2) 0.031(2) -0.0085(19) 0.0061(16) 0.0030(17)
C16 0.0201(17) 0.0217(18) 0.027(2) -0.0048(16) 0.0068(15) -0.0023(15)
C11 0.0148(15) 0.0133(16) 0.0219(18) 0.0023(13) 0.0020(13) -0.0017(12)
C14 0.0210(17) 0.0225(19) 0.0215(19) 0.0025(14) -0.0003(14) -0.0035(14)
C20 0.0188(17) 0.029(2) 0.024(2) -0.0059(16) 0.0018(15) -0.0022(15)
C8 0.0193(17) 0.0211(18) 0.0236(19) -0.0004(15) 0.0063(14) 0.0005(14)
C21 0.0195(17) 0.0229(18) 0.026(2) 0.0049(15) 0.0071(15) 0.0015(14)
C3 0.0153(16) 0.0149(16) 0.039(2) 0.0053(16) 0.0051(15) 0.0000(13)
C27 0.027(2) 0.029(2) 0.0211(19) -0.0005(16) 0.0014(15) 0.0017(17)
C9 0.0187(17) 0.0200(19) 0.037(2) 0.0005(17) 0.0099(16) 0.0027(14)
C7 0.0223(18) 0.027(2) 0.0204(18) 0.0032(16) 0.0082(15) -0.0007(15)
C22 0.0170(16) 0.0180(17) 0.0252(19) 0.0042(15) 0.0028(14) -0.0029(14)
C6 0.0202(17) 0.0232(19) 0.025(2) 0.0075(16) 0.0068(15) 0.0009(15)
C18 0.030(2) 0.026(2) 0.027(2) -0.0025(17) 0.0065(17) 0.0065(17)
C2 0.0175(16) 0.0136(16) 0.034(2) -0.0026(15) -0.0026(15) 0.0000(13)
C10 0.0141(16) 0.0173(17) 0.038(2) 0.0063(16) 0.0023(15) 0.0005(13)
C23 0.0250(19) 0.0188(18) 0.031(2) 0.0007(16) 0.0040(16) 0.0016(15)
C17 0.028(2) 0.023(2) 0.032(2) -0.0050(17) 0.0064(17) -0.0014(16)
C28 0.029(2) 0.034(2) 0.022(2) 0.0065(17) 0.0090(16) 0.0018(18)
B1 0.0175(18) 0.0173(18) 0.0150(18) -0.0023(14) 0.0026(14) -0.0026(14)
C15 0.0193(17) 0.0226(18) 0.0151(16) -0.0011(14) 0.0020(13) -0.0007(14)

loop_
_atom_type_symbol
_atom_type_description
_atom_type_scat_dispersion_real
_atom_type_scat_dispersion_imag
_atom_type_scat_source
C C 0.0033 0.0016 'International Tables Vol C Tables 4.2.6.8 and 6.1.1.4'
H H 0.0000 0.0000 'International Tables Vol C Tables 4.2.6.8 and 6.1.1.4'
B B 0.0013 0.0007 'International Tables Vol C Tables 4.2.6.8 and 6.1.1.4'
N N 0.0061 0.0033 'International Tables Vol C Tables 4.2.6.8 and 6.1.1.4'
Ir Ir -1.4442 7.9887 'International Tables Vol C Tables 4.2.6.8 and 6.1.1.4'

loop_
_geom_angle_atom_site_label_1
_geom_angle_atom_site_label_2
_geom_angle_atom_site_label_3
_geom_angle
C14 C13 C12 105.5(3)
C14 C13 H13 127.2
C12 C13 H13 127.2
C26 C25 C24 124.4(4)
C26 C25 Ir1 70.9(2)
C24 C25 Ir1 111.2(3)
C26 C25 H25 117.8
C24 C25 H25 117.8
Ir1 C25 H25 87.9
C25 C24 C23 112.7(3)
C25 C24 H24A 109.1
C23 C24 H24A 109.1
C25 C24 H24B 109.1
C23 C24 H24B 109.1
H24A C24 H24B 107.8
C25 C26 C27 120.8(4)
C25 C26 Ir1 69.8(2)
C27 C26 Ir1 115.1(3)
C25 C26 H26 119.6
C27 C26 H26 119.6
Ir1 C26 H26 85.4
Ir1 H100 B1 143(5)
C25 Ir1 N1 91.56(13)
C25 Ir1 C22 82.32(15)
N1 Ir1 C22 169.49(14)
C25 Ir1 C21 97.61(15)
N1 Ir1 C21 151.36(14)
C22 Ir1 C21 38.81(15)
C25 Ir1 C26 39.35(15)
N1 Ir1 C26 90.51(14)
C22 Ir1 C26 90.13(15)
C21 Ir1 C26 79.98(15)
C25 Ir1 N3 169.83(14)
N1 Ir1 N3 89.18(12)
C22 Ir1 N3 95.34(13)
C21 Ir1 N3 86.46(14)
C26 Ir1 N3 150.80(14)
C25 Ir1 H100 87.2(19)
N1 Ir1 H100 85.2(19)
C22 Ir1 H100 86.0(19)
C21 Ir1 H100 122(2)
C26 Ir1 H100 126.4(19)
N3 Ir1 H100 82.7(19)
C4 N2 C7 105.7(3)
C4 N2 B1 128.2(3)
C7 N2 B1 125.9(3)
N1 C4 N2 125.1(3)
N1 C4 C5 124.7(3)
N2 C4 C5 110.3(3)
C11 N4 C14 105.8(3)
C11 N4 B1 125.0(3)
C14 N4 B1 128.0(3)
N1 C1 C2 123.6(4)
N1 C1 H1 118.2
C2 C1 H1 118.2
C3 C5 C4 117.7(4)
C3 C5 C6 136.6(4)
C4 C5 C6 105.7(3)
C11 N3 C8 115.1(3)
C11 N3 Ir1 122.9(2)
C8 N3 Ir1 121.9(3)
C1 N1 C4 115.2(3)
C1 N1 Ir1 123.4(3)
C4 N1 Ir1 121.3(2)
C10 C12 C11 118.5(4)
C10 C12 C13 135.5(4)
C11 C12 C13 106.0(3)
C18 C19 C20 120.3(4)
C18 C19 H19 119.8
C20 C19 H19 119.8
C17 C16 C15 122.3(4)
C17 C16 H16 118.9
C15 C16 H16 118.9
N3 C11 N4 124.8(3)
N3 C11 C12 124.9(4)
N4 C11 C12 110.3(3)
C13 C14 N4 112.3(4)
C13 C14 H14 123.9
N4 C14 H14 123.9
C19 C20 C15 122.3(4)
C19 C20 H20 118.9
C15 C20 H20 118.9
N3 C8 C9 123.6(4)
N3 C8 H8 118.2
C9 C8 H8 118.2
C22 C21 C28 124.5(4)
C22 C21 Ir1 70.6(2)
C28 C21 Ir1 113.7(3)
C22 C21 H21 117.7
C28 C21 H21 117.7
Ir1 C21 H21 85.7
C2 C3 C5 118.2(4)
C2 C3 H3 120.9
C5 C3 H3 120.9
C26 C27 C28 111.5(3)
C26 C27 H27A 109.3
C28 C27 H27A 109.3
C26 C27 H27B 109.3
C28 C27 H27B 109.3
H27A C27 H27B 108.0
C10 C9 C8 120.5(4)
C10 C9 H9 119.8
C8 C9 H9 119.8
C6 C7 N2 112.2(4)
C6 C7 H7 123.9
N2 C7 H7 123.9
C21 C22 C23 123.5(4)
C21 C22 Ir1 70.6(2)
C23 C22 Ir1 113.2(3)
C21 C22 H22 118.2
C23 C22 H22 118.2
Ir1 C22 H22 86.2
C7 C6 C5 106.1(3)
C7 C6 H6 126.9
C5 C6 H6 126.9
C17 C18 C19 118.8(4)
C17 C18 H18 120.6
C19 C18 H18 120.6
C3 C2 C1 120.6(4)
C3 C2 H2 119.7
C1 C2 H2 119.7
C12 C10 C9 117.5(4)
C12 C10 H10 121.2
C9 C10 H10 121.2
C22 C23 C24 112.7(3)
C22 C23 H23A 109.0
C24 C23 H23A 109.0
C22 C23 H23B 109.0
C24 C23 H23B 109.0
H23A C23 H23B 107.8
C18 C17 C16 120.4(4)
C18 C17 H17 119.8
C16 C17 H17 119.8
C21 C28 C27 111.3(3)
C21 C28 H28A 109.4
C27 C28 H28A 109.4
C21 C28 H28B 109.4
C27 C28 H28B 109.4
H28A C28 H28B 108.0
N2 B1 N4 109.9(3)
N2 B1 C15 113.1(3)
N4 B1 C15 116.1(3)
N2 B1 H100 105(3)
N4 B1 H100 103(3)
C15 B1 H100 109(3)
C16 C15 C20 115.9(4)
C16 C15 B1 124.5(3)
C20 C15 B1 119.3(3)

loop_
_geom_bond_atom_site_label_1
_geom_bond_atom_site_label_2
_geom_bond_distance
C13 C14 1.375(6)
C13 C12 1.440(6)
C13 H13 0.9300
C25 C26 1.427(6)
C25 C24 1.514(6)
C25 Ir1 2.111(4)
C25 H25 0.9300
C24 C23 1.544(6)
C24 H24A 0.9700
C24 H24B 0.9700
C26 C27 1.519(6)
C26 Ir1 2.126(4)
C26 H26 0.9300
Ir1 N1 2.119(3)
Ir1 C22 2.124(4)
Ir1 C21 2.125(4)
Ir1 N3 2.138(3)
Ir1 H100 1.78(4)
N2 C4 1.363(5)
N2 C7 1.391(5)
N2 B1 1.545(5)
C4 N1 1.354(5)
C4 C5 1.424(5)
N4 C11 1.373(5)
N4 C14 1.385(5)
N4 B1 1.556(5)
C1 N1 1.353(5)
C1 C2 1.390(6)
C1 H1 0.9300
C5 C3 1.387(6)
C5 C6 1.429(6)
N3 C11 1.341(5)
N3 C8 1.361(5)
C12 C10 1.383(6)
C12 C11 1.416(5)
C19 C18 1.384(6)
C19 C20 1.387(6)
C19 H19 0.9300
C16 C17 1.388(6)
C16 C15 1.395(5)
C16 H16 0.9300
C14 H14 0.9300
C20 C15 1.399(5)
C20 H20 0.9300
C8 C9 1.390(5)
C8 H8 0.9300
C21 C22 1.412(6)
C21 C28 1.508(6)
C21 H21 0.9300
C3 C2 1.379(6)
C3 H3 0.9300
C27 C28 1.528(6)
C27 H27A 0.9700
C27 H27B 0.9700
C9 C10 1.384(6)
C9 H9 0.9300
C7 C6 1.362(6)
C7 H7 0.9300
C22 C23 1.520(5)
C22 H22 0.9300
C6 H6 0.9300
C18 C17 1.383(6)
C18 H18 0.9300
C2 H2 0.9300
C10 H10 0.9300
C23 H23A 0.9700
C23 H23B 0.9700
C17 H17 0.9300
C28 H28A 0.9700
C28 H28B 0.9700
B1 C15 1.591(6)
B1 H100 1.281(19)

loop_
_geom_torsion_atom_site_label_1
_geom_torsion_atom_site_label_2
_geom_torsion_atom_site_label_3
_geom_torsion_atom_site_label_4
_geom_torsion
C26 C25 C24 C23 -49.6(5)
Ir1 C25 C24 C23 31.2(4)
C24 C25 C26 C27 -4.8(6)
Ir1 C25 C26 C27 -107.9(3)
C24 C25 C26 Ir1 103.1(4)
C26 C25 Ir1 N1 -88.9(2)
C24 C25 Ir1 N1 150.6(3)
C26 C25 Ir1 C22 99.7(2)
C24 C25 Ir1 C22 -20.8(3)
C26 C25 Ir1 C21 63.9(3)
C24 C25 Ir1 C21 -56.5(3)
C24 C25 Ir1 C26 -120.4(4)
C26 C25 Ir1 N3 177.0(7)
C24 C25 Ir1 N3 56.5(9)
C27 C26 Ir1 C25 115.5(4)
C25 C26 Ir1 N1 91.8(2)
C27 C26 Ir1 N1 -152.7(3)
C25 C26 Ir1 C22 -77.7(2)
C27 C26 Ir1 C22 37.8(3)
C25 C26 Ir1 C21 -115.3(3)
C27 C26 Ir1 C21 0.1(3)
C25 C26 Ir1 N3 -178.9(2)
C27 C26 Ir1 N3 -63.4(5)
C7 N2 C4 N1 -178.2(3)
B1 N2 C4 N1 -2.4(6)
C7 N2 C4 C5 1.8(4)
B1 N2 C4 C5 177.7(3)
N1 C4 C5 C3 -1.3(5)
N2 C4 C5 C3 178.7(3)
N1 C4 C5 C6 178.6(3)
N2 C4 C5 C6 -1.4(4)
C25 Ir1 N3 C11 9.6(9)
N1 Ir1 N3 C11 -84.7(3)
C22 Ir1 N3 C11 85.8(3)
C21 Ir1 N3 C11 123.6(3)
C26 Ir1 N3 C11 -174.3(3)
C25 Ir1 N3 C8 -165.8(7)
N1 Ir1 N3 C8 99.9(3)
C22 Ir1 N3 C8 -89.6(3)
C21 Ir1 N3 C8 -51.8(3)
C26 Ir1 N3 C8 10.3(5)
C2 C1 N1 C4 1.7(5)
C2 C1 N1 Ir1 -175.4(3)
N2 C4 N1 C1 179.6(3)
C5 C4 N1 C1 -0.4(5)
N2 C4 N1 Ir1 -3.2(5)
C5 C4 N1 Ir1 176.8(3)
C25 Ir1 N1 C1 83.0(3)
C22 Ir1 N1 C1 137.1(7)
C21 Ir1 N1 C1 -26.1(5)
C26 Ir1 N1 C1 43.6(3)
N3 Ir1 N1 C1 -107.2(3)
C25 Ir1 N1 C4 -94.0(3)
C22 Ir1 N1 C4 -39.8(8)
C21 Ir1 N1 C4 157.0(3)
C26 Ir1 N1 C4 -133.3(3)
N3 Ir1 N1 C4 75.9(3)
C14 C13 C12 C10 -177.6(4)
C14 C13 C12 C11 1.1(4)
C8 N3 C11 N4 -177.2(3)
Ir1 N3 C11 N4 7.2(5)
C8 N3 C11 C12 1.4(5)
Ir1 N3 C11 C12 -174.2(3)
C14 N4 C11 N3 177.9(3)
B1 N4 C11 N3 9.3(6)
C14 N4 C11 C12 -0.8(4)
B1 N4 C11 C12 -169.4(3)
C10 C12 C11 N3 0.1(6)
C13 C12 C11 N3 -178.9(3)
C10 C12 C11 N4 178.8(3)
C13 C12 C11 N4 -0.2(4)
C12 C13 C14 N4 -1.7(5)
C11 N4 C14 C13 1.6(4)
B1 N4 C14 C13 169.7(4)
C18 C19 C20 C15 -2.0(7)
C11 N3 C8 C9 -1.3(6)
Ir1 N3 C8 C9 174.4(3)
C25 Ir1 C21 C22 67.6(2)
N1 Ir1 C21 C22 175.2(2)
C26 Ir1 C21 C22 102.9(2)
N3 Ir1 C21 C22 -103.1(2)
C25 Ir1 C21 C28 -52.5(3)
N1 Ir1 C21 C28 55.1(4)
C22 Ir1 C21 C28 -120.1(4)
C26 Ir1 C21 C28 -17.2(3)
N3 Ir1 C21 C28 136.9(3)
C4 C5 C3 C2 1.7(5)
C6 C5 C3 C2 -178.2(4)
C25 C26 C27 C28 96.9(4)
Ir1 C26 C27 C28 16.4(5)
N3 C8 C9 C10 -0.2(6)
C4 N2 C7 C6 -1.6(4)
B1 N2 C7 C6 -177.6(3)
C28 C21 C22 C23 0.4(6)
Ir1 C21 C22 C23 -105.5(4)
C28 C21 C22 Ir1 106.0(4)
C25 Ir1 C22 C21 -112.4(2)
N1 Ir1 C22 C21 -167.2(6)
C26 Ir1 C22 C21 -73.7(2)
N3 Ir1 C22 C21 77.6(2)
C25 Ir1 C22 C23 6.7(3)
N1 Ir1 C22 C23 -48.1(9)
C21 Ir1 C22 C23 119.1(4)
C26 Ir1 C22 C23 45.4(3)
N3 Ir1 C22 C23 -163.3(3)
N2 C7 C6 C5 0.8(5)
C3 C5 C6 C7 -179.7(4)
C4 C5 C6 C7 0.4(4)
C20 C19 C18 C17 2.1(7)
C5 C3 C2 C1 -0.5(6)
N1 C1 C2 C3 -1.3(6)
C11 C12 C10 C9 -1.6(5)
C13 C12 C10 C9 177.0(4)
C8 C9 C10 C12 1.7(6)
C21 C22 C23 C24 89.9(5)
Ir1 C22 C23 C24 8.5(5)
C25 C24 C23 C22 -26.0(5)
C19 C18 C17 C16 0.0(7)
C15 C16 C17 C18 -2.4(7)
C22 C21 C28 C27 -51.1(6)
Ir1 C21 C28 C27 30.9(5)
C26 C27 C28 C21 -30.1(5)
C4 N2 B1 N4 -88.5(4)
C7 N2 B1 N4 86.6(4)
C4 N2 B1 C15 140.0(4)
C7 N2 B1 C15 -44.9(5)
C11 N4 B1 N2 77.5(4)
C14 N4 B1 N2 -88.6(4)
C11 N4 B1 C15 -152.7(3)
C14 N4 B1 C15 41.3(5)
C17 C16 C15 C20 2.5(6)
C17 C16 C15 B1 176.6(4)
C19 C20 C15 C16 -0.3(6)
C19 C20 C15 B1 -174.7(4)
N2 B1 C15 C16 147.1(4)
N4 B1 C15 C16 18.7(6)
N2 B1 C15 C20 -39.1(5)
N4 B1 C15 C20 -167.4(4)
